data_7042756
loop_
_publ_author_name
'Huerta-Lavorie, Ra\'ul'
'B\'aez-Rodr\'iguez, Dana V.'
'Garc\'ia-R\'ios, Jessica'
'Mart\'inez-Vollbert, Emiliano'
'Mart\'inez-Otero, Diego'
'Jancik, Vojtech'

_publ_section_title
;
 Molecular rare earth metal alumosilicates
;
_journal_name_full 'Dalton Trans.'
_journal_paper_doi 10.1039/C7DT00874K
_journal_year 2017
_chemical_formula_moiety 'C47 H70 Al N2 O5 Si Tb'
_chemical_formula_sum 'C47 H70 Al N2 O5 Si Tb'
_chemical_formula_weight 957.04
_chemical_properties_physical ', Moisture-sensitive'
_space_group_crystal_system triclinic
_space_group_IT_number 2
_space_group_name_Hall '-P 1'
_space_group_name_H-M_alt 'P -1'
_symmetry_space_group_name_Hall '-P 1'
_symmetry_space_group_name_H-M 'P -1'
_atom_sites_solution_hydrogens mixed
_atom_sites_solution_primary intrinsic-phasing
_atom_sites_solution_secondary difmap
_audit_creation_method SHELXL-2014/7
_audit_update_record
;
2017-03-10 deposited with the CCDC.
2017-04-05 downloaded from the CCDC.
;
_cell_angle_alpha 85.021(1)
_cell_angle_beta 75.513(1)
_cell_angle_gamma 68.978(1)
_cell_formula_units_Z 2
_cell_length_a 11.1891(4)
_cell_length_b 13.2289(4)
_cell_length_c 17.2598(6)
_cell_measurement_reflns_used 9005
_cell_measurement_temperature 100(2)
_cell_measurement_theta_max 36.31
_cell_measurement_theta_min 2.44
_cell_volume 2308.91(14)
_computing_cell_refinement 'Bruker SAINT'
_computing_data_collection 'Bruker APEX2'
_computing_data_reduction 'Bruker SAINT'
_computing_molecular_graphics 'Bruker SHELXTL'
_computing_publication_material 'Bruker SHELXTL'
_computing_structure_refinement 'SHELXL-2014/7 (Sheldrick, 2014)'
_computing_structure_solution 'SHELXT-2014 (Sheldrick, 2014)'
_diffrn_ambient_temperature 100(2)
_diffrn_detector_area_resol_mean 8.333
_diffrn_measured_fraction_theta_full 0.999
_diffrn_measured_fraction_theta_max 0.999
_diffrn_measurement_device_type 'Bruker APEX-II CCD'
_diffrn_measurement_method '\w scans'
_diffrn_radiation_type MoK\a
_diffrn_radiation_wavelength 0.71073
_diffrn_reflns_av_R_equivalents 0.0160
_diffrn_reflns_av_unetI/netI 0.0108
_diffrn_reflns_Laue_measured_fraction_full 0.999
_diffrn_reflns_Laue_measured_fraction_max 0.999
_diffrn_reflns_limit_h_max 14
_diffrn_reflns_limit_h_min -14
_diffrn_reflns_limit_k_max 17
_diffrn_reflns_limit_k_min -17
_diffrn_reflns_limit_l_max 22
_diffrn_reflns_limit_l_min -22
_diffrn_reflns_number 50336
_diffrn_reflns_point_group_measured_fraction_full 0.999
_diffrn_reflns_point_group_measured_fraction_max 0.999
_diffrn_reflns_theta_full 25.242
_diffrn_reflns_theta_max 27.484
_diffrn_reflns_theta_min 2.006
_diffrn_source 'Fine-focus sealed tube'
_exptl_absorpt_coefficient_mu 1.622
_exptl_absorpt_correction_T_max 0.8707
_exptl_absorpt_correction_T_min 0.6910
_exptl_absorpt_correction_type multi-scan
_exptl_absorpt_process_details 'SADABS 2008/1'
_exptl_crystal_colour colourless
_exptl_crystal_density_diffrn 1.377
_exptl_crystal_description prism
_exptl_crystal_F_000 996
_exptl_crystal_size_max 0.359
_exptl_crystal_size_mid 0.329
_exptl_crystal_size_min 0.180
_refine_diff_density_max 0.981
_refine_diff_density_min -0.572
_refine_diff_density_rms 0.059
_refine_ls_extinction_method none
_refine_ls_goodness_of_fit_ref 1.081
_refine_ls_hydrogen_treatment mixed
_refine_ls_matrix_type full
_refine_ls_number_parameters 725
_refine_ls_number_reflns 10594
_refine_ls_number_restraints 1612
_refine_ls_restrained_S_all 1.157
_refine_ls_R_factor_all 0.0174
_refine_ls_R_factor_gt 0.0171
_refine_ls_shift/su_max 0.002
_refine_ls_shift/su_mean 0.000
_refine_ls_structure_factor_coef Fsqd
_refine_ls_weighting_details 'w=1/[\s^2^(Fo^2^)+(0.0244P)^2^+1.4682P] where P=(Fo^2^+2Fc^2^)/3'
_refine_ls_weighting_scheme calc
_refine_ls_wR_factor_gt 0.0454
_refine_ls_wR_factor_ref 0.0457
_reflns_Friedel_coverage 0.000
_reflns_number_gt 10412
_reflns_number_total 10594
_reflns_threshold_expression 'I > 2\s(I)'
_cod_data_source_file c7dt00874k2.cif
_cod_data_source_block Comp6
_cod_database_code 7042756
_shelx_shelxl_version_number 2014/7
_shelx_space_group_comment
; 
The symmetry employed for this shelxl refinement is uniquely defined 
by the following loop, which should always be used as a source of 
symmetry information in preference to the above space-group names. 
They are only intended as comments. 
;
_shelx_estimated_absorpt_t_min 0.594
_shelx_estimated_absorpt_t_max 0.759

loop_
_space_group_symop_operation_xyz
'x, y, z'
'-x, -y, -z'

loop_
_atom_site_label
_atom_site_type_symbol
_atom_site_fract_x
_atom_site_fract_y
_atom_site_fract_z
_atom_site_U_iso_or_equiv
_atom_site_adp_type
_atom_site_occupancy
_atom_site_site_symmetry_order
_atom_site_calc_flag
_atom_site_refinement_flags_posn
_atom_site_refinement_flags_adp
_atom_site_refinement_flags_occupancy
_atom_site_disorder_assembly
_atom_site_disorder_group
Tb1 Tb 0.04185(2) 0.16686(2) 0.18508(2) 0.01217(3) Uani 0.9534(2) 1 d D U P A 1
Si1 Si -0.05121(4) 0.41032(3) 0.28782(2) 0.01334(7) Uani 0.9534(2) 1 d D U P A 1
O2 O -0.05545(10) 0.32789(9) 0.22683(6) 0.0165(2) Uani 0.9534(2) 1 d D U P A 1
O4 O -0.16867(10) 0.41584(9) 0.36799(7) 0.0197(2) Uani 0.9534(2) 1 d D U P A 1
O3 O -0.07588(11) 0.53267(8) 0.25098(7) 0.0198(2) Uani 0.9534(2) 1 d D U P A 1
C30 C -0.1154(5) 0.5796(4) 0.1791(2) 0.0190(3) Uani 0.686(3) 1 d D U P A 1
C31 C -0.1092(3) 0.69498(19) 0.17506(19) 0.0251(6) Uani 0.686(3) 1 d D U P A 1
H31A H -0.1536 0.7307 0.2271 0.038 Uiso 0.686(3) 1 calc R U P A 1
H31B H -0.1532 0.7369 0.1341 0.038 Uiso 0.686(3) 1 calc R U P A 1
H31C H -0.0170 0.6904 0.1614 0.038 Uiso 0.686(3) 1 calc R U P A 1
C32 C -0.2541(3) 0.5831(3) 0.1830(2) 0.0348(9) Uani 0.686(3) 1 d D U P A 1
H32A H -0.2559 0.5093 0.1879 0.052 Uiso 0.686(3) 1 calc R U P A 1
H32B H -0.2805 0.6163 0.1340 0.052 Uiso 0.686(3) 1 calc R U P A 1
H32C H -0.3151 0.6261 0.2295 0.052 Uiso 0.686(3) 1 calc R U P A 1
C33 C -0.0159(7) 0.5170(6) 0.1066(2) 0.0311(13) Uani 0.686(3) 1 d D U P A 1
H33A H 0.0731 0.5088 0.1101 0.047 Uiso 0.686(3) 1 calc R U P A 1
H33B H -0.0344 0.5564 0.0577 0.047 Uiso 0.686(3) 1 calc R U P A 1
H33C H -0.0225 0.4452 0.1053 0.047 Uiso 0.686(3) 1 calc R U P A 1
C34 C -0.23699(15) 0.49263(13) 0.43214(9) 0.0209(3) Uani 0.9534(2) 1 d D U P A 1
C35 C -0.31240(16) 0.43636(15) 0.49651(10) 0.0262(3) Uani 0.9534(2) 1 d D U P A 1
H35A H -0.3731 0.4161 0.4742 0.039 Uiso 0.9534(2) 1 calc R U P A 1
H35B H -0.3624 0.4857 0.5419 0.039 Uiso 0.9534(2) 1 calc R U P A 1
H35C H -0.2499 0.3712 0.5146 0.039 Uiso 0.9534(2) 1 calc R U P A 1
C36 C -0.1391(2) 0.52190(17) 0.46421(12) 0.0330(4) Uani 0.9534(2) 1 d D U P A 1
H36A H -0.0963 0.5623 0.4235 0.050 Uiso 0.9534(2) 1 calc R U P A 1
H36B H -0.0724 0.4556 0.4775 0.050 Uiso 0.9534(2) 1 calc R U P A 1
H36C H -0.1854 0.5667 0.5124 0.050 Uiso 0.9534(2) 1 calc R U P A 1
C37 C -0.3342(2) 0.59371(17) 0.40297(12) 0.0378(5) Uani 0.9534(2) 1 d D U P A 1
H37A H -0.2856 0.6299 0.3620 0.057 Uiso 0.9534(2) 1 calc R U P A 1
H37B H -0.3855 0.6432 0.4481 0.057 Uiso 0.9534(2) 1 calc R U P A 1
H37C H -0.3938 0.5728 0.3801 0.057 Uiso 0.9534(2) 1 calc R U P A 1
C38 C 0.14030(16) 0.22376(13) 0.03603(9) 0.0203(3) Uani 0.9534(2) 1 d D U P A 1
H38 H 0.1722 0.2820 0.0323 0.024 Uiso 0.9534(2) 1 calc R U P A 1
C39 C 0.21497(16) 0.11255(13) 0.04097(9) 0.0204(3) Uani 0.9534(2) 1 d D U P A 1
H39 H 0.3059 0.0830 0.0409 0.024 Uiso 0.9534(2) 1 calc R U P A 1
C40 C 0.13076(18) 0.05315(15) 0.04598(10) 0.0243(3) Uani 0.9534(2) 1 d D U P A 1
H40 H 0.1549 -0.0233 0.0499 0.029 Uiso 0.9534(2) 1 calc R U P A 1
C41 C 0.00453(17) 0.12764(15) 0.04421(10) 0.0262(3) Uani 0.9534(2) 1 d D U P A 1
H41 H -0.0716 0.1100 0.0470 0.031 Uiso 0.9534(2) 1 calc R U P A 1
C42 C 0.01045(18) 0.23280(15) 0.03769(10) 0.0243(3) Uani 0.9534(2) 1 d D U P A 1
H42 H -0.0607 0.2982 0.0349 0.029 Uiso 0.9534(2) 1 calc R U P A 1
C43 C 0.06034(17) -0.02454(14) 0.25919(11) 0.0253(3) Uani 0.9534(2) 1 d D U P A 1
H43 H 0.1419 -0.0824 0.2440 0.030 Uiso 0.9534(2) 1 calc R U P A 1
C44 C 0.02652(17) 0.05123(14) 0.32057(10) 0.0241(3) Uani 0.9534(2) 1 d D U P A 1
H44 H 0.0815 0.0533 0.3539 0.029 Uiso 0.9534(2) 1 calc R U P A 1
C45 C -0.10246(17) 0.12327(14) 0.32407(10) 0.0222(3) Uani 0.9534(2) 1 d D U P A 1
H45 H -0.1503 0.1821 0.3604 0.027 Uiso 0.9534(2) 1 calc R U P A 1
C46 C -0.14814(16) 0.09243(13) 0.26386(11) 0.0216(3) Uani 0.9534(2) 1 d D U P A 1
H46 H -0.2319 0.1276 0.2521 0.026 Uiso 0.9534(2) 1 calc R U P A 1
C47 C -0.04799(17) 0.00051(14) 0.22420(11) 0.0240(3) Uani 0.9534(2) 1 d D U P A 1
H47 H -0.0527 -0.0377 0.1816 0.029 Uiso 0.9534(2) 1 calc R U P A 1
Tb1A Tb -0.11467(16) 0.45251(12) 0.29916(9) 0.01334(7) Uani 0.0466(2) 1 d D U P A 2
Si1A Si 0.0782(4) 0.2111(5) 0.1963(4) 0.01217(3) Uani 0.0466(2) 1 d D U P A 2
O2A O -0.0510(6) 0.2959(4) 0.2503(7) 0.0165(2) Uani 0.0466(2) 1 d D U P A 2
O4A O 0.0963(12) 0.2418(14) 0.0951(6) 0.0197(2) Uani 0.0466(2) 1 d D U P A 2
O3A O 0.0618(9) 0.0861(7) 0.1915(10) 0.0198(2) Uani 0.0466(2) 1 d D U P A 2
C30A C 0.006(2) 0.0222(15) 0.2474(13) 0.025(2) Uani 0.0466(2) 1 d D U P A 2
C31A C -0.127(3) 0.1013(14) 0.292(2) 0.031(2) Uani 0.0466(2) 1 d D U P A 2
H31D H -0.1722 0.0618 0.3322 0.046 Uiso 0.0466(2) 1 calc R U P A 2
H31E H -0.1135 0.1576 0.3179 0.046 Uiso 0.0466(2) 1 calc R U P A 2
H31F H -0.1818 0.1348 0.2535 0.046 Uiso 0.0466(2) 1 calc R U P A 2
C32A C -0.002(3) -0.065(2) 0.1993(19) 0.031(4) Uani 0.0466(2) 1 d D U P A 2
H32D H -0.0401 -0.1127 0.2356 0.046 Uiso 0.0466(2) 1 calc R U P A 2
H32E H -0.0571 -0.0315 0.1616 0.046 Uiso 0.0466(2) 1 calc R U P A 2
H32F H 0.0870 -0.1082 0.1696 0.046 Uiso 0.0466(2) 1 calc R U P A 2
C33A C 0.0948(18) -0.027(3) 0.3059(16) 0.034(5) Uani 0.0466(2) 1 d D U P A 2
H33D H 0.0562 -0.0720 0.3450 0.051 Uiso 0.0466(2) 1 calc R U P A 2
H33E H 0.1824 -0.0723 0.2763 0.051 Uiso 0.0466(2) 1 calc R U P A 2
H33F H 0.1024 0.0308 0.3338 0.051 Uiso 0.0466(2) 1 calc R U P A 2
C34A C 0.069(2) 0.2054(18) 0.0307(10) 0.023(2) Uani 0.0466(2) 1 d D U P A 2
C35A C -0.074(2) 0.211(3) 0.0587(18) 0.028(4) Uani 0.0466(2) 1 d D U P A 2
H35D H -0.0998 0.1866 0.0155 0.042 Uiso 0.0466(2) 1 calc R U P A 2
H35E H -0.0836 0.1652 0.1056 0.042 Uiso 0.0466(2) 1 calc R U P A 2
H35F H -0.1314 0.2864 0.0727 0.042 Uiso 0.0466(2) 1 calc R U P A 2
C36A C 0.089(3) 0.279(3) -0.0399(14) 0.033(5) Uani 0.0466(2) 1 d D U P A 2
H36D H 0.0703 0.2546 -0.0861 0.049 Uiso 0.0466(2) 1 calc R U P A 2
H36E H 0.0292 0.3535 -0.0260 0.049 Uiso 0.0466(2) 1 calc R U P A 2
H36F H 0.1803 0.2771 -0.0534 0.049 Uiso 0.0466(2) 1 calc R U P A 2
C37A C 0.159(3) 0.0867(19) 0.016(2) 0.028(4) Uani 0.0466(2) 1 d D U P A 2
H37D H 0.1426 0.0583 -0.0293 0.042 Uiso 0.0466(2) 1 calc R U P A 2
H37E H 0.2515 0.0817 0.0040 0.042 Uiso 0.0466(2) 1 calc R U P A 2
H37F H 0.1409 0.0441 0.0640 0.042 Uiso 0.0466(2) 1 calc R U P A 2
C38A C -0.242(2) 0.3882(16) 0.4395(10) 0.027(3) Uani 0.0466(2) 1 d D U P A 2
H38A H -0.2361 0.3146 0.4424 0.032 Uiso 0.0466(2) 1 calc R U P A 2
C39A C -0.3430(18) 0.4796(19) 0.4232(12) 0.029(3) Uani 0.0466(2) 1 d D U P A 2
H39A H -0.4234 0.4770 0.4161 0.035 Uiso 0.0466(2) 1 calc R U P A 2
C40A C -0.316(2) 0.5746(17) 0.4182(11) 0.027(3) Uani 0.0466(2) 1 d D U P A 2
H40A H -0.3678 0.6451 0.4045 0.032 Uiso 0.0466(2) 1 calc R U P A 2
C41A C -0.198(2) 0.5425(13) 0.4377(9) 0.027(3) Uani 0.0466(2) 1 d D U P A 2
H41A H -0.1524 0.5891 0.4421 0.033 Uiso 0.0466(2) 1 calc R U P A 2
C42A C -0.154(2) 0.4320(7) 0.4503(8) 0.027(3) Uani 0.0466(2) 1 d D U P A 2
H42A H -0.0730 0.3919 0.4644 0.033 Uiso 0.0466(2) 1 calc DR U P A 2
C43A C -0.0995(14) 0.6419(13) 0.2279(12) 0.031(2) Uani 0.0466(2) 1 d D U P A 2
H43A H -0.0770 0.6886 0.2559 0.037 Uiso 0.0466(2) 1 calc DR U P A 2
C44A C -0.010(2) 0.5593(17) 0.1751(11) 0.028(3) Uani 0.0466(2) 1 d D U P A 2
H44A H 0.0825 0.5429 0.1620 0.034 Uiso 0.0466(2) 1 calc R U P A 2
C45A C -0.071(2) 0.5051(18) 0.1444(8) 0.027(3) Uani 0.0466(2) 1 d D U P A 2
H45A H -0.0347 0.4442 0.1096 0.032 Uiso 0.0466(2) 1 calc R U P A 2
C46A C -0.202(2) 0.5648(18) 0.1789(10) 0.031(3) Uani 0.0466(2) 1 d D U P A 2
H46A H -0.2716 0.5510 0.1656 0.037 Uiso 0.0466(2) 1 calc R U P A 2
C47A C -0.2261(18) 0.6445(13) 0.2328(12) 0.033(3) Uani 0.0466(2) 1 d D U P A 2
H47A H -0.3075 0.6892 0.2647 0.040 Uiso 0.0466(2) 1 calc R U P A 2
C30B C -0.1141(13) 0.5781(10) 0.1783(6) 0.0190(3) Uani 0.267(3) 1 d D . P A 3
C31B C -0.1557(8) 0.6999(4) 0.1833(5) 0.0251(6) Uani 0.267(3) 1 d D . P A 3
H31G H -0.2269 0.7264 0.2312 0.038 Uiso 0.267(3) 1 calc R U P A 3
H31H H -0.0805 0.7194 0.1864 0.038 Uiso 0.267(3) 1 calc R U P A 3
H31I H -0.1869 0.7328 0.1357 0.038 Uiso 0.267(3) 1 calc R U P A 3
C32B C -0.2289(8) 0.5457(9) 0.1705(7) 0.0348(9) Uani 0.267(3) 1 d D . P A 3
H32G H -0.3045 0.5762 0.2154 0.052 Uiso 0.267(3) 1 calc R U P A 3
H32H H -0.2534 0.5735 0.1200 0.052 Uiso 0.267(3) 1 calc R U P A 3
H32I H -0.2023 0.4665 0.1711 0.052 Uiso 0.267(3) 1 calc R U P A 3
C33B C -0.0051(19) 0.527(2) 0.1071(5) 0.0311(13) Uani 0.267(3) 1 d D . P A 3
H33G H 0.0158 0.4488 0.1083 0.047 Uiso 0.267(3) 1 calc R U P A 3
H33H H -0.0332 0.5568 0.0579 0.047 Uiso 0.267(3) 1 calc R U P A 3
H33I H 0.0732 0.5435 0.1086 0.047 Uiso 0.267(3) 1 calc R U P A 3
Al1 Al 0.24633(4) 0.27789(3) 0.27875(2) 0.01115(7) Uani 1 1 d D . . . .
O1 O 0.09237(9) 0.37046(8) 0.31131(6) 0.01684(19) Uani 1 1 d D . . . .
H5' H 0.077(3) 0.409(3) 0.351(2) 0.025 Uiso 0.0466(2) 1 d D U P A 2
O5 O 0.22666(9) 0.18661(8) 0.21670(6) 0.01591(19) Uani 1 1 d D . . . .
H5 H 0.2953(12) 0.1327(11) 0.2032(12) 0.024 Uiso 0.9534(2) 1 d D U P A 1
N1 N 0.37754(11) 0.34150(9) 0.23279(7) 0.0127(2) Uani 1 1 d . . . . .
N2 N 0.34014(11) 0.18525(9) 0.35041(7) 0.0125(2) Uani 1 1 d . . . . .
C1 C 0.57026(14) 0.39382(13) 0.23460(10) 0.0208(3) Uani 1 1 d . . . . .
H1A H 0.6600 0.3427 0.2317 0.031 Uiso 1 1 calc R U . . .
H1B H 0.5529 0.4550 0.2691 0.031 Uiso 1 1 calc R U . . .
H1C H 0.5612 0.4204 0.1808 0.031 Uiso 1 1 calc R U . . .
C2 C 0.47265(13) 0.33730(11) 0.26884(8) 0.0150(3) Uani 1 1 d . . . . .
C3 C 0.49255(14) 0.27881(12) 0.33895(9) 0.0172(3) Uani 1 1 d D . . . .
H3 H 0.5607(12) 0.2835(15) 0.3604(10) 0.021 Uiso 1 1 d D U . . .
C4 C 0.43698(13) 0.20232(11) 0.37444(8) 0.0149(3) Uani 1 1 d . . . . .
C5 C 0.49413(15) 0.13489(12) 0.44042(9) 0.0209(3) Uani 1 1 d . . . . .
H5A H 0.5144 0.0581 0.4301 0.031 Uiso 1 1 calc R U . . .
H5B H 0.4301 0.1560 0.4918 0.031 Uiso 1 1 calc R U . . .
H5C H 0.5750 0.1468 0.4421 0.031 Uiso 1 1 calc R U . . .
C6 C 0.36430(13) 0.40910(11) 0.16203(8) 0.0138(2) Uani 1 1 d . . . . .
C7 C 0.31085(13) 0.52256(11) 0.17081(9) 0.0171(3) Uani 1 1 d . . . . .
C8 C 0.28907(15) 0.58469(12) 0.10237(10) 0.0230(3) Uani 1 1 d . . . . .
H8 H 0.2516 0.6614 0.1068 0.028 Uiso 1 1 calc R U . . .
C9 C 0.32107(15) 0.53648(14) 0.02840(10) 0.0248(3) Uani 1 1 d . . . . .
H9 H 0.3021 0.5798 -0.0169 0.030 Uiso 1 1 calc R U . . .
C10 C 0.38055(15) 0.42530(13) 0.02029(9) 0.0215(3) Uani 1 1 d . . . . .
H10 H 0.4051 0.3934 -0.0312 0.026 Uiso 1 1 calc R U . . .
C11 C 0.40521(13) 0.35896(11) 0.08605(8) 0.0159(3) Uani 1 1 d . . . . .
C12 C 0.47933(14) 0.23709(12) 0.07486(9) 0.0190(3) Uani 1 1 d . . . . .
H12 H 0.4276 0.1993 0.1143 0.023 Uiso 1 1 calc R U . . .
C13 C 0.49516(17) 0.19631(15) -0.00883(10) 0.0283(3) Uani 1 1 d . . . . .
H13A H 0.5536 0.2260 -0.0482 0.042 Uiso 1 1 calc R U . . .
H13B H 0.4088 0.2198 -0.0217 0.042 Uiso 1 1 calc R U . . .
H13C H 0.5332 0.1170 -0.0101 0.042 Uiso 1 1 calc R U . . .
C14 C 0.61730(16) 0.20190(13) 0.09137(10) 0.0258(3) Uani 1 1 d . . . . .
H14A H 0.6611 0.1236 0.0831 0.039 Uiso 1 1 calc R U . . .
H14B H 0.6094 0.2199 0.1468 0.039 Uiso 1 1 calc R U . . .
H14C H 0.6694 0.2398 0.0548 0.039 Uiso 1 1 calc R U . . .
C15 C 0.28147(15) 0.58026(12) 0.24963(10) 0.0216(3) Uani 1 1 d . . . . .
H15 H 0.3124 0.5243 0.2900 0.026 Uiso 1 1 calc R U . . .
C16 C 0.13450(17) 0.64189(15) 0.28196(12) 0.0339(4) Uani 1 1 d . . . . .
H16A H 0.1024 0.6988 0.2441 0.051 Uiso 1 1 calc DR U . . .
H16B H 0.1208 0.6747 0.3337 0.051 Uiso 1 1 calc R U . . .
H16C H 0.0862 0.5917 0.2888 0.051 Uiso 1 1 calc DR U . . .
C17 C 0.35657(17) 0.65958(14) 0.24124(13) 0.0322(4) Uani 1 1 d . . . . .
H17A H 0.4498 0.6222 0.2164 0.048 Uiso 1 1 calc R U . . .
H17B H 0.3482 0.6862 0.2943 0.048 Uiso 1 1 calc R U . . .
H17C H 0.3195 0.7208 0.2077 0.048 Uiso 1 1 calc R U . . .
C18 C 0.31935(13) 0.08396(11) 0.37587(8) 0.0136(2) Uani 1 1 d . . . . .
C19 C 0.23192(13) 0.07774(11) 0.44882(8) 0.0161(3) Uani 1 1 d . . . . .
C20 C 0.21924(15) -0.02256(13) 0.47178(9) 0.0204(3) Uani 1 1 d . . . . .
H20 H 0.1603 -0.0284 0.5208 0.024 Uiso 1 1 calc R U . . .
C21 C 0.29132(16) -0.11364(12) 0.42418(10) 0.0228(3) Uani 1 1 d . . . . .
H21 H 0.2820 -0.1813 0.4409 0.027 Uiso 1 1 calc R U . . .
C22 C 0.37701(15) -0.10613(12) 0.35226(10) 0.0204(3) Uani 1 1 d . . . . .
H22 H 0.4259 -0.1690 0.3200 0.024 Uiso 1 1 calc R U . . .
C23 C 0.39264(13) -0.00759(11) 0.32644(8) 0.0157(3) Uani 1 1 d . . . . .
C24 C 0.49248(14) -0.00392(12) 0.24875(9) 0.0175(3) Uani 1 1 d . . . . .
H24 H 0.4743 0.0738 0.2331 0.021 Uiso 1 1 calc R U . . .
C25 C 0.48233(17) -0.06368(14) 0.17955(10) 0.0262(3) Uani 1 1 d . . . . .
H25A H 0.5399 -0.0507 0.1297 0.039 Uiso 1 1 calc R U . . .
H25B H 0.3911 -0.0369 0.1740 0.039 Uiso 1 1 calc R U . . .
H25C H 0.5095 -0.1415 0.1907 0.039 Uiso 1 1 calc R U . . .
C26 C 0.63247(15) -0.05005(15) 0.26153(11) 0.0279(3) Uani 1 1 d . . . . .
H26A H 0.6960 -0.0579 0.2097 0.042 Uiso 1 1 calc R U . . .
H26B H 0.6467 -0.1210 0.2873 0.042 Uiso 1 1 calc DR U . . .
H26C H 0.6445 -0.0008 0.2957 0.042 Uiso 1 1 calc R U . . .
C27 C 0.15129(14) 0.17564(12) 0.50247(9) 0.0199(3) Uani 1 1 d . . . . .
H27 H 0.1812 0.2371 0.4799 0.024 Uiso 1 1 calc R U . . .
C28 C 0.00550(16) 0.20855(16) 0.50301(11) 0.0330(4) Uani 1 1 d . . . . .
H28A H -0.0070 0.2305 0.4490 0.049 Uiso 1 1 calc DR U . . .
H28B H -0.0461 0.2693 0.5401 0.049 Uiso 1 1 calc DR U . . .
H28C H -0.0239 0.1470 0.5202 0.049 Uiso 1 1 calc R U . . .
C29 C 0.17096(17) 0.15508(14) 0.58832(9) 0.0272(3) Uani 1 1 d . . . . .
H29A H 0.2653 0.1281 0.5867 0.041 Uiso 1 1 calc R U . . .
H29B H 0.1325 0.1012 0.6139 0.041 Uiso 1 1 calc DR U . . .
H29C H 0.1276 0.2228 0.6189 0.041 Uiso 1 1 calc R U . . .

loop_
_atom_site_aniso_label
_atom_site_aniso_U_11
_atom_site_aniso_U_22
_atom_site_aniso_U_33
_atom_site_aniso_U_23
_atom_site_aniso_U_13
_atom_site_aniso_U_12
Tb1 0.01097(4) 0.01236(4) 0.01451(4) -0.00062(2) -0.00417(2) -0.00471(3)
Si1 0.00985(19) 0.01161(19) 0.01745(18) -0.00141(15) -0.00384(16) -0.00170(15)
O2 0.0136(5) 0.0158(5) 0.0206(5) -0.0012(4) -0.0064(4) -0.0038(4)
O4 0.0140(5) 0.0201(5) 0.0224(5) -0.0056(4) 0.0013(4) -0.0055(4)
O3 0.0243(5) 0.0137(5) 0.0226(5) 0.0016(4) -0.0117(4) -0.0043(4)
C30 0.0184(7) 0.0185(7) 0.0195(7) 0.0024(6) -0.0076(6) -0.0041(6)
C31 0.0266(17) 0.0157(8) 0.0275(12) 0.0005(7) -0.0085(14) 0.0004(11)
C32 0.0123(13) 0.048(2) 0.0433(17) 0.0198(16) -0.0169(13) -0.0075(14)
C33 0.0415(16) 0.0204(19) 0.0246(9) 0.0011(7) 0.0042(8) -0.0111(13)
C34 0.0173(7) 0.0195(7) 0.0199(7) -0.0035(6) 0.0004(6) -0.0016(6)
C35 0.0172(7) 0.0311(9) 0.0245(8) 0.0006(7) 0.0002(6) -0.0050(6)
C36 0.0387(10) 0.0383(10) 0.0279(9) -0.0057(8) -0.0036(8) -0.0220(9)
C37 0.0284(10) 0.0308(10) 0.0297(10) 0.0028(8) 0.0041(8) 0.0105(8)
C38 0.0220(7) 0.0231(7) 0.0145(7) 0.0011(5) -0.0028(6) -0.0076(6)
C39 0.0183(7) 0.0237(7) 0.0167(7) -0.0039(6) -0.0008(5) -0.0058(6)
C40 0.0296(8) 0.0245(8) 0.0197(8) -0.0072(6) -0.0027(6) -0.0109(7)
C41 0.0254(8) 0.0386(9) 0.0205(7) -0.0053(7) -0.0078(6) -0.0153(7)
C42 0.0222(8) 0.0323(9) 0.0169(7) 0.0021(6) -0.0083(6) -0.0058(7)
C43 0.0201(7) 0.0174(7) 0.0379(9) 0.0086(6) -0.0076(7) -0.0073(6)
C44 0.0256(8) 0.0288(8) 0.0257(8) 0.0125(6) -0.0133(6) -0.0169(7)
C45 0.0237(8) 0.0262(8) 0.0181(7) 0.0035(6) -0.0014(6) -0.0134(7)
C46 0.0154(7) 0.0244(8) 0.0279(8) 0.0061(6) -0.0062(6) -0.0108(6)
C47 0.0268(8) 0.0211(8) 0.0303(8) 0.0019(6) -0.0071(7) -0.0158(7)
Tb1A 0.00985(19) 0.01161(19) 0.01745(18) -0.00141(15) -0.00384(16) -0.00170(15)
Si1A 0.01097(4) 0.01236(4) 0.01451(4) -0.00062(2) -0.00417(2) -0.00471(3)
O2A 0.0136(5) 0.0158(5) 0.0206(5) -0.0012(4) -0.0064(4) -0.0038(4)
O4A 0.0140(5) 0.0201(5) 0.0224(5) -0.0056(4) 0.0013(4) -0.0055(4)
O3A 0.0243(5) 0.0137(5) 0.0226(5) 0.0016(4) -0.0117(4) -0.0043(4)
C30A 0.023(4) 0.023(3) 0.028(4) 0.005(3) -0.008(3) -0.008(3)
C31A 0.030(3) 0.023(4) 0.029(4) 0.002(3) -0.003(3) -0.002(3)
C32A 0.033(9) 0.023(7) 0.035(8) 0.002(6) -0.011(7) -0.008(6)
C33A 0.035(8) 0.031(8) 0.034(7) 0.003(6) -0.010(6) -0.009(7)
C34A 0.023(4) 0.027(4) 0.018(3) -0.003(3) -0.003(3) -0.006(3)
C35A 0.029(6) 0.037(9) 0.021(8) -0.007(7) -0.004(5) -0.014(6)
C36A 0.034(9) 0.034(8) 0.026(6) -0.001(6) -0.002(6) -0.009(7)
C37A 0.024(7) 0.026(6) 0.027(7) -0.005(5) 0.004(6) -0.008(5)
C38A 0.019(4) 0.029(4) 0.026(4) -0.001(4) 0.000(4) -0.004(4)
C39A 0.020(4) 0.030(4) 0.028(4) -0.002(4) 0.000(4) -0.002(4)
C40A 0.021(5) 0.029(5) 0.023(5) -0.002(4) 0.000(4) -0.002(4)
C41A 0.022(5) 0.029(4) 0.024(4) -0.003(4) -0.001(4) -0.002(4)
C42A 0.019(4) 0.030(4) 0.026(4) -0.001(4) -0.002(3) -0.004(4)
C43A 0.030(3) 0.023(4) 0.029(4) 0.002(3) -0.003(3) -0.002(3)
C44A 0.028(4) 0.021(4) 0.028(4) 0.002(4) -0.003(4) -0.002(3)
C45A 0.025(4) 0.023(4) 0.025(4) 0.004(4) -0.004(4) -0.002(4)
C46A 0.027(5) 0.028(5) 0.027(4) 0.006(4) -0.004(4) -0.001(4)
C47A 0.030(4) 0.028(4) 0.030(4) 0.003(4) -0.003(3) 0.000(3)
C30B 0.0184(7) 0.0185(7) 0.0195(7) 0.0024(6) -0.0076(6) -0.0041(6)
C31B 0.0266(17) 0.0157(8) 0.0275(12) 0.0005(7) -0.0085(14) 0.0004(11)
C32B 0.0123(13) 0.048(2) 0.0433(17) 0.0198(16) -0.0169(13) -0.0075(14)
C33B 0.0415(16) 0.0204(19) 0.0246(9) 0.0011(7) 0.0042(8) -0.0111(13)
Al1 0.00872(17) 0.01161(17) 0.01310(18) -0.00086(14) -0.00323(14) -0.00288(14)
O1 0.0114(4) 0.0176(5) 0.0184(5) 0.0001(4) -0.0030(4) -0.0016(4)
O5 0.0121(4) 0.0174(5) 0.0190(5) -0.0030(4) -0.0049(4) -0.0046(4)
N1 0.0104(5) 0.0130(5) 0.0144(5) -0.0009(4) -0.0029(4) -0.0036(4)
N2 0.0114(5) 0.0120(5) 0.0141(5) -0.0004(4) -0.0039(4) -0.0035(4)
C1 0.0147(6) 0.0233(7) 0.0283(8) 0.0034(6) -0.0066(6) -0.0108(6)
C2 0.0115(6) 0.0147(6) 0.0193(6) -0.0031(5) -0.0025(5) -0.0050(5)
C3 0.0149(6) 0.0200(7) 0.0207(7) -0.0001(5) -0.0086(5) -0.0078(5)
C4 0.0133(6) 0.0152(6) 0.0158(6) -0.0023(5) -0.0052(5) -0.0028(5)
C5 0.0212(7) 0.0229(7) 0.0229(7) 0.0046(6) -0.0135(6) -0.0082(6)
C6 0.0101(6) 0.0146(6) 0.0167(6) 0.0008(5) -0.0029(5) -0.0048(5)
C7 0.0116(6) 0.0153(6) 0.0240(7) -0.0012(5) -0.0020(5) -0.0053(5)
C8 0.0166(7) 0.0163(7) 0.0344(8) 0.0060(6) -0.0053(6) -0.0056(5)
C9 0.0199(7) 0.0282(8) 0.0262(8) 0.0125(6) -0.0079(6) -0.0094(6)
C10 0.0193(7) 0.0296(8) 0.0170(7) 0.0028(6) -0.0043(5) -0.0106(6)
C11 0.0122(6) 0.0182(6) 0.0178(6) -0.0007(5) -0.0026(5) -0.0064(5)
C12 0.0187(7) 0.0185(7) 0.0178(7) -0.0040(5) 0.0006(5) -0.0066(5)
C13 0.0279(8) 0.0318(9) 0.0250(8) -0.0120(7) -0.0005(6) -0.0111(7)
C14 0.0214(7) 0.0207(7) 0.0287(8) -0.0049(6) -0.0054(6) 0.0011(6)
C15 0.0173(7) 0.0161(7) 0.0311(8) -0.0076(6) -0.0022(6) -0.0061(5)
C16 0.0184(8) 0.0314(9) 0.0477(11) -0.0196(8) 0.0023(7) -0.0062(7)
C17 0.0251(8) 0.0225(8) 0.0528(11) -0.0089(7) -0.0077(8) -0.0117(7)
C18 0.0120(6) 0.0127(6) 0.0173(6) 0.0021(5) -0.0071(5) -0.0039(5)
C19 0.0133(6) 0.0178(6) 0.0172(6) 0.0020(5) -0.0068(5) -0.0041(5)
C20 0.0185(7) 0.0238(7) 0.0215(7) 0.0071(6) -0.0082(6) -0.0099(6)
C21 0.0255(8) 0.0172(7) 0.0310(8) 0.0073(6) -0.0139(6) -0.0106(6)
C22 0.0213(7) 0.0141(6) 0.0278(8) -0.0007(5) -0.0108(6) -0.0049(5)
C23 0.0135(6) 0.0149(6) 0.0196(6) -0.0004(5) -0.0072(5) -0.0036(5)
C24 0.0149(6) 0.0159(6) 0.0201(7) -0.0038(5) -0.0039(5) -0.0028(5)
C25 0.0275(8) 0.0265(8) 0.0233(8) -0.0087(6) -0.0048(6) -0.0068(6)
C26 0.0148(7) 0.0328(9) 0.0330(9) -0.0027(7) -0.0055(6) -0.0040(6)
C27 0.0176(7) 0.0210(7) 0.0165(6) 0.0006(5) -0.0022(5) -0.0027(6)
C28 0.0181(8) 0.0426(10) 0.0280(8) -0.0056(7) -0.0059(6) 0.0030(7)
C29 0.0264(8) 0.0320(8) 0.0190(7) -0.0021(6) -0.0066(6) -0.0038(7)

loop_
_atom_type_symbol
_atom_type_description
_atom_type_scat_dispersion_real
_atom_type_scat_dispersion_imag
_atom_type_scat_source
C C 0.0033 0.0016 'International Tables Vol C Tables 4.2.6.8 and 6.1.1.4'
H H 0.0000 0.0000 'International Tables Vol C Tables 4.2.6.8 and 6.1.1.4'
N N 0.0061 0.0033 'International Tables Vol C Tables 4.2.6.8 and 6.1.1.4'
O O 0.0106 0.0060 'International Tables Vol C Tables 4.2.6.8 and 6.1.1.4'
Al Al 0.0645 0.0514 'International Tables Vol C Tables 4.2.6.8 and 6.1.1.4'
Si Si 0.0817 0.0704 'International Tables Vol C Tables 4.2.6.8 and 6.1.1.4'
Tb Tb -0.1723 4.1537 'International Tables Vol C Tables 4.2.6.8 and 6.1.1.4'

loop_
_geom_angle_atom_site_label_1
_geom_angle_atom_site_label_2
_geom_angle_atom_site_label_3
_geom_angle
O2 Tb1 O5 84.05(4)
O2 Tb1 C46 96.17(5)
O5 Tb1 C46 134.47(5)
O2 Tb1 C45 82.76(5)
O5 Tb1 C45 105.63(5)
C46 Tb1 C45 30.59(5)
O2 Tb1 C42 89.88(5)
O5 Tb1 C42 114.66(5)
C46 Tb1 C42 110.88(6)
C45 Tb1 C42 138.01(5)
O2 Tb1 C44 102.76(5)
O5 Tb1 C44 85.15(4)
C46 Tb1 C44 50.22(5)
C45 Tb1 C44 30.37(5)
C42 Tb1 C44 157.76(5)
O2 Tb1 C41 115.17(5)
O5 Tb1 C41 130.53(4)
C46 Tb1 C41 90.53(6)
C45 Tb1 C41 121.12(5)
C42 Tb1 C41 30.42(6)
C44 Tb1 C41 128.37(5)
O2 Tb1 C38 94.36(5)
O5 Tb1 C38 85.24(4)
C46 Tb1 C38 139.72(5)
C45 Tb1 C38 168.32(5)
C42 Tb1 C38 30.37(5)
C44 Tb1 C38 159.35(5)
C41 Tb1 C38 50.11(5)
O2 Tb1 C43 131.63(5)
O5 Tb1 C43 97.14(4)
C46 Tb1 C43 50.10(5)
C45 Tb1 C43 50.16(5)
C42 Tb1 C43 130.89(6)
C44 Tb1 C43 30.32(6)
C41 Tb1 C43 100.51(6)
C38 Tb1 C43 134.01(5)
O2 Tb1 C47 126.53(5)
O5 Tb1 C47 127.39(4)
C46 Tb1 C47 30.38(5)
C45 Tb1 C47 50.29(5)
C42 Tb1 C47 107.70(5)
C44 Tb1 C47 50.10(5)
C41 Tb1 C47 78.80(5)
C38 Tb1 C47 126.01(5)
C43 Tb1 C47 30.26(5)
O2 Tb1 C39 123.39(5)
O5 Tb1 C39 81.09(4)
C46 Tb1 C39 131.61(5)
C45 Tb1 C39 153.80(5)
C42 Tb1 C39 50.04(5)
C44 Tb1 C39 129.64(5)
C41 Tb1 C39 49.86(5)
C38 Tb1 C39 30.36(5)
C43 Tb1 C39 104.37(5)
C47 Tb1 C39 105.27(5)
O2 Tb1 C40 139.77(5)
O5 Tb1 C40 107.17(5)
C46 Tb1 C40 101.59(6)
C45 Tb1 C40 127.78(6)
C42 Tb1 C40 50.09(6)
C44 Tb1 C40 116.38(6)
C41 Tb1 C40 30.21(5)
C38 Tb1 C40 50.05(5)
C43 Tb1 C40 86.22(6)
C47 Tb1 C40 77.50(6)
C39 Tb1 C40 30.14(5)
O2 Si1 O4 107.05(6)
O2 Si1 O3 112.63(6)
O4 Si1 O3 108.78(6)
O2 Si1 O1 111.52(6)
O4 Si1 O1 110.32(6)
O3 Si1 O1 106.53(6)
Si1 O2 Tb1 141.02(6)
C34 O4 Si1 133.31(10)
C30 O3 Si1 131.0(2)
O3 C30 C33 109.8(4)
O3 C30 C32 110.1(3)
C33 C30 C32 112.3(4)
O3 C30 C31 105.5(3)
C33 C30 C31 107.7(5)
C32 C30 C31 111.2(3)
O4 C34 C36 110.04(13)
O4 C34 C37 109.96(14)
C36 C34 C37 110.67(17)
O4 C34 C35 105.77(13)
C36 C34 C35 110.64(14)
C37 C34 C35 109.64(14)
C42 C38 C39 107.92(15)
C42 C38 Tb1 74.52(9)
C39 C38 Tb1 75.67(9)
C40 C39 C38 108.07(15)
C40 C39 Tb1 75.06(9)
C38 C39 Tb1 73.97(9)
C41 C40 C39 107.72(16)
C41 C40 Tb1 73.90(9)
C39 C40 Tb1 74.80(9)
C40 C41 C42 108.35(15)
C40 C41 Tb1 75.89(9)
C42 C41 Tb1 74.50(9)
C38 C42 C41 107.95(15)
C38 C42 Tb1 75.11(9)
C41 C42 Tb1 75.07(9)
C44 C43 C47 108.08(15)
C44 C43 Tb1 74.26(9)
C47 C43 Tb1 74.98(9)
C45 C44 C43 108.32(15)
C45 C44 Tb1 74.67(9)
C43 C44 Tb1 75.42(9)
C44 C45 C46 107.64(15)
C44 C45 Tb1 74.96(9)
C46 C45 Tb1 74.52(9)
C47 C46 C45 108.26(15)
C47 C46 Tb1 75.82(9)
C45 C46 Tb1 74.88(9)
C46 C47 C43 107.69(15)
C46 C47 Tb1 73.80(9)
C43 C47 Tb1 74.76(9)
O2A Tb1A O1 73.8(2)
O2A Tb1A C42A 107.2(4)
O1 Tb1A C42A 79.8(5)
O2A Tb1A C41A 138.3(5)
O1 Tb1A C41A 94.7(6)
C42A Tb1A C41A 31.4(4)
O2A Tb1A C46A 98.5(6)
O1 Tb1A C46A 129.3(5)
C42A Tb1A C46A 146.3(6)
C41A Tb1A C46A 118.4(6)
O2A Tb1A C45A 81.6(5)
O1 Tb1A C45A 100.2(5)
C42A Tb1A C45A 170.7(6)
C41A Tb1A C45A 140.1(6)
C46A Tb1A C45A 30.4(4)
O2A Tb1A C47A 128.4(5)
O1 Tb1A C47A 130.0(4)
C42A Tb1A C47A 120.7(5)
C41A Tb1A C47A 90.0(5)
C46A Tb1A C47A 29.9(4)
C45A Tb1A C47A 52.4(5)
O2A Tb1A C44A 101.5(5)
O1 Tb1A C44A 85.3(5)
C42A Tb1A C44A 142.2(6)
C41A Tb1A C44A 117.7(6)
C46A Tb1A C44A 46.3(6)
C45A Tb1A C44A 29.3(4)
C47A Tb1A C44A 49.6(5)
O2A Tb1A C38A 91.0(5)
O1 Tb1A C38A 98.9(5)
C42A Tb1A C38A 29.8(4)
C41A Tb1A C38A 50.5(6)
C46A Tb1A C38A 131.7(7)
C45A Tb1A C38A 156.7(7)
C47A Tb1A C38A 121.3(6)
C44A Tb1A C38A 167.5(6)
O2A Tb1A C43A 130.3(5)
O1 Tb1A C43A 100.5(3)
C42A Tb1A C43A 120.5(5)
C41A Tb1A C43A 90.8(5)
C46A Tb1A C43A 46.7(6)
C45A Tb1A C43A 50.2(5)
C47A Tb1A C43A 29.6(4)
C44A Tb1A C43A 29.8(4)
C38A Tb1A C43A 137.9(6)
O2A Tb1A C40A 137.0(6)
O1 Tb1A C40A 123.8(6)
C42A Tb1A C40A 50.0(5)
C41A Tb1A C40A 29.3(4)
C46A Tb1A C40A 96.3(6)
C45A Tb1A C40A 125.3(6)
C47A Tb1A C40A 73.7(5)
C44A Tb1A C40A 117.6(6)
C38A Tb1A C40A 50.4(5)
C43A Tb1A C40A 88.0(5)
O2A Tb1A C39A 108.3(5)
O1 Tb1A C39A 125.4(5)
C42A Tb1A C39A 46.7(6)
C41A Tb1A C39A 46.5(6)
C46A Tb1A C39A 104.8(6)
C45A Tb1A C39A 134.4(7)
C47A Tb1A C39A 92.6(5)
C44A Tb1A C39A 141.8(6)
C38A Tb1A C39A 29.0(4)
C43A Tb1A C39A 114.0(5)
C40A Tb1A C39A 28.7(4)
O2A Si1A O5 119.4(4)
O2A Si1A O4A 112.2(5)
O5 Si1A O4A 106.5(4)
O2A Si1A O3A 111.9(5)
O5 Si1A O3A 107.0(4)
O4A Si1A O3A 97.4(8)
Si1A O2A Tb1A 139.2(4)
C34A O4A Si1A 135.4(14)
C30A O3A Si1A 133.9(12)
O3A C30A C32A 106.0(15)
O3A C30A C33A 109.3(15)
C32A C30A C33A 111.2(16)
O3A C30A C31A 104.9(14)
C32A C30A C31A 114.9(17)
C33A C30A C31A 110.2(16)
O4A C34A C36A 108.4(16)
O4A C34A C35A 105.4(15)
C36A C34A C35A 112.0(17)
O4A C34A C37A 107.3(16)
C36A C34A C37A 114.1(17)
C35A C34A C37A 109.2(16)
C42A C38A C39A 101.9(15)
C42A C38A Tb1A 67.7(7)
C39A C38A Tb1A 79.6(8)
C40A C39A C38A 114.2(16)
C40A C39A Tb1A 72.6(8)
C38A C39A Tb1A 71.4(7)
C41A C40A C39A 102.9(16)
C41A C40A Tb1A 67.9(8)
C39A C40A Tb1A 78.7(8)
C40A C41A C42A 110.1(17)
C40A C41A Tb1A 82.9(9)
C42A C41A Tb1A 73.3(8)
C38A C42A C41A 110.7(16)
C38A C42A Tb1A 82.4(8)
C41A C42A Tb1A 75.3(7)
C47A C43A C44A 109.0(15)
C47A C43A Tb1A 73.5(8)
C44A C43A Tb1A 74.2(8)
C45A C44A C43A 112.3(15)
C45A C44A Tb1A 73.6(8)
C43A C44A Tb1A 76.0(7)
C44A C45A C46A 99.6(16)
C44A C45A Tb1A 77.1(8)
C46A C45A Tb1A 73.1(8)
C47A C46A C45A 118.0(17)
C47A C46A Tb1A 77.8(8)
C45A C46A Tb1A 76.5(8)
C46A C47A C43A 100.9(15)
C46A C47A Tb1A 72.4(8)
C43A C47A Tb1A 76.9(8)
C33B C30B C31B 114.6(14)
C33B C30B C32B 104.8(14)
C31B C30B C32B 110.5(9)
O1 Al1 O5 105.13(5)
O1 Al1 N2 121.93(5)
O5 Al1 N2 103.65(5)
O1 Al1 N1 113.71(5)
O5 Al1 N1 116.66(5)
N2 Al1 N1 95.98(5)
H5' O1 Al1 119(2)
Si1 O1 Al1 138.08(7)
H5' O1 Tb1A 90(2)
Al1 O1 Tb1A 150.38(7)
H5 O5 Al1 112.2(15)
Si1A O5 Al1 120.08(17)
H5 O5 Tb1 112.6(15)
Al1 O5 Tb1 133.95(5)
C2 N1 C6 117.96(11)
C2 N1 Al1 122.38(10)
C6 N1 Al1 119.14(9)
C4 N2 C18 115.95(11)
C4 N2 Al1 123.41(10)
C18 N2 Al1 120.33(9)
N1 C2 C3 123.64(13)
N1 C2 C1 121.85(13)
C3 C2 C1 114.49(12)
C4 C3 C2 127.09(13)
N2 C4 C3 122.75(13)
N2 C4 C5 120.56(12)
C3 C4 C5 116.65(12)
C7 C6 C11 121.64(13)
C7 C6 N1 119.31(12)
C11 C6 N1 119.05(12)
C8 C7 C6 117.71(14)
C8 C7 C15 118.88(13)
C6 C7 C15 123.36(13)
C9 C8 C7 121.21(14)
C10 C9 C8 120.10(14)
C9 C10 C11 121.42(14)
C10 C11 C6 117.65(13)
C10 C11 C12 120.48(13)
C6 C11 C12 121.81(13)
C11 C12 C13 113.53(13)
C11 C12 C14 112.43(12)
C13 C12 C14 107.69(12)
C7 C15 C16 112.83(13)
C7 C15 C17 111.15(14)
C16 C15 C17 108.89(13)
C19 C18 C23 121.55(13)
C19 C18 N2 120.56(12)
C23 C18 N2 117.86(12)
C20 C19 C18 118.19(13)
C20 C19 C27 119.51(13)
C18 C19 C27 122.30(13)
C21 C20 C19 121.03(14)
C20 C21 C22 120.09(14)
C21 C22 C23 121.07(14)
C22 C23 C18 118.07(13)
C22 C23 C24 119.36(13)
C18 C23 C24 122.50(12)
C23 C24 C26 110.46(12)
C23 C24 C25 112.82(12)
C26 C24 C25 110.02(13)
C19 C27 C28 110.23(13)
C19 C27 C29 111.96(12)
C28 C27 C29 110.38(13)

loop_
_geom_bond_atom_site_label_1
_geom_bond_atom_site_label_2
_geom_bond_distance
Tb1 O2 2.1101(11)
Tb1 O5 2.3705(10)
Tb1 C46 2.6759(15)
Tb1 C45 2.6805(15)
Tb1 C42 2.6829(16)
Tb1 C44 2.6842(16)
Tb1 C41 2.6902(16)
Tb1 C38 2.6905(15)
Tb1 C43 2.6989(16)
Tb1 C47 2.7017(16)
Tb1 C39 2.7122(15)
Tb1 C40 2.7156(16)
Si1 O2 1.6003(11)
Si1 O4 1.6389(11)
Si1 O3 1.6398(11)
Si1 O1 1.6445(10)
O4 C34 1.4342(18)
O3 C30 1.437(3)
O3 C30B 1.440(8)
C30 C33 1.520(6)
C30 C32 1.520(5)
C30 C31 1.547(5)
C34 C36 1.517(2)
C34 C37 1.529(2)
C34 C35 1.529(2)
C38 C42 1.408(2)
C38 C39 1.415(2)
C39 C40 1.411(2)
C40 C41 1.409(3)
C41 C42 1.410(3)
C43 C44 1.408(3)
C43 C47 1.410(2)
C44 C45 1.405(2)
C45 C46 1.413(2)
C46 C47 1.409(2)
Tb1A O2A 2.1104(15)
Tb1A O1 2.2335(18)
Tb1A C42A 2.541(13)
Tb1A C41A 2.566(14)
Tb1A C46A 2.626(14)
Tb1A C45A 2.669(14)
Tb1A C47A 2.693(14)
Tb1A C44A 2.713(14)
Tb1A C38A 2.722(13)
Tb1A C43A 2.735(14)
Tb1A C40A 2.749(14)
Tb1A C39A 2.825(14)
Si1A O2A 1.6004(15)
Si1A O5 1.696(4)
Si1A O4A 1.736(11)
Si1A O3A 1.738(10)
O4A C34A 1.387(15)
O3A C30A 1.403(15)
C30A C32A 1.523(14)
C30A C33A 1.532(14)
C30A C31A 1.536(14)
C34A C36A 1.517(14)
C34A C35A 1.532(14)
C34A C37A 1.534(14)
C38A C42A 1.366(18)
C38A C39A 1.392(18)
C39A C40A 1.385(18)
C40A C41A 1.354(19)
C41A C42A 1.382(16)
C43A C47A 1.385(18)
C43A C44A 1.400(17)
C44A C45A 1.361(18)
C45A C46A 1.390(18)
C46A C47A 1.373(18)
C30B C33B 1.501(17)
C30B C31B 1.512(15)
C30B C32B 1.531(16)
Al1 O1 1.7043(10)
Al1 O5 1.7851(11)
Al1 N2 1.8965(12)
Al1 N1 1.9185(12)
O1 H5' 0.840(10)
O5 H5 0.836(5)
N1 C2 1.3436(17)
N1 C6 1.4558(17)
N2 C4 1.3468(17)
N2 C18 1.4536(17)
C1 C2 1.5126(19)
C2 C3 1.400(2)
C3 C4 1.392(2)
C4 C5 1.5100(19)
C6 C7 1.4084(19)
C6 C11 1.4149(19)
C7 C8 1.401(2)
C7 C15 1.522(2)
C8 C9 1.383(2)
C9 C10 1.383(2)
C10 C11 1.394(2)
C11 C12 1.529(2)
C12 C13 1.532(2)
C12 C14 1.537(2)
C15 C16 1.529(2)
C15 C17 1.541(2)
C18 C19 1.4044(19)
C18 C23 1.4086(19)
C19 C20 1.398(2)
C19 C27 1.517(2)
C20 C21 1.386(2)
C21 C22 1.386(2)
C22 C23 1.397(2)
C23 C24 1.525(2)
C24 C26 1.529(2)
C24 C25 1.536(2)
C27 C28 1.528(2)
C27 C29 1.539(2)
